data_4110445
loop_
_publ_author_name
'Evgeny V. Dikarev'
'Bo Li'
'Haitao Zhang'

_publ_section_title
;
 Tuning the Properties at Heterobimetallic Core: Mixed-Ligand
 Bismuth-Rhodium Paddlewheel Carboxylates
;
_journal_name_full 'Journal of the American Chemical Society'
_journal_page_first 2814
_journal_page_last 2815
_journal_paper_doi 10.1021/ja058294h
_journal_volume 128
_journal_year 2006
_chemical_formula_moiety 'Bi Rh (O2 C C F3)3 (O2 C C C H3)1'
_chemical_formula_sum 'C8 H3 Bi F9 O8 Rh'
_chemical_formula_weight 709.99
_chemical_name_systematic
; 
 tris(mu2-trifluoroacetateo-O,O')-(mu2-acetate-O,O')-(bismuth-rhodium) 
;
_space_group_IT_number 14
_symmetry_cell_setting monoclinic
_symmetry_space_group_name_Hall '-P 2ybc'
_symmetry_space_group_name_H-M 'P 1 21/c 1'
_atom_sites_solution_hydrogens difmap
_atom_sites_solution_primary direct
_atom_sites_solution_secondary difmap
_audit_creation_method SHELXL-97
_cell_angle_alpha 90.00
_cell_angle_beta 105.1210(10)
_cell_angle_gamma 90.00
_cell_formula_units_Z 4
_cell_length_a 8.7690(6)
_cell_length_b 19.8500(13)
_cell_length_c 9.4931(6)
_cell_measurement_reflns_used 5214
_cell_measurement_temperature 173(2)
_cell_measurement_theta_max 28.17
_cell_measurement_theta_min 2.45
_cell_volume 1595.20(18)
_computing_cell_refinement 'SMART, SAINT'
_computing_data_collection SMART
_computing_data_reduction SAINT
_computing_molecular_graphics 'SHELXP-93 (Sheldrick, 1993)'
_computing_publication_material 'SHELXCIF-93 (Sheldrick, 1993)'
_computing_structure_refinement 'SHELXL-97 (Sheldrick, 1997)'
_computing_structure_solution 'SHELXS-97 (Sheldrick, 1990)'
_diffrn_ambient_temperature 173(2)
_diffrn_measured_fraction_theta_full 0.944
_diffrn_measured_fraction_theta_max 0.944
_diffrn_measurement_device_type 'Bruker SMART APEX CCD'
_diffrn_measurement_method '0.3 deg wide \w exposures'
_diffrn_radiation_monochromator graphite
_diffrn_radiation_source 'fine-focus sealed tube'
_diffrn_radiation_type MoK\a
_diffrn_radiation_wavelength 0.71073
_diffrn_reflns_av_R_equivalents 0.0199
_diffrn_reflns_av_sigmaI/netI 0.0200
_diffrn_reflns_limit_h_max 11
_diffrn_reflns_limit_h_min -11
_diffrn_reflns_limit_k_max 26
_diffrn_reflns_limit_k_min -26
_diffrn_reflns_limit_l_max 12
_diffrn_reflns_limit_l_min -12
_diffrn_reflns_number 13679
_diffrn_reflns_theta_full 28.25
_diffrn_reflns_theta_max 28.25
_diffrn_reflns_theta_min 2.05
_diffrn_standards_decay_% 0
_diffrn_standards_interval_count na
_diffrn_standards_interval_time na
_diffrn_standards_number 'none (area detector data)'
_exptl_absorpt_coefficient_mu 12.188
_exptl_absorpt_correction_T_max 0.5284
_exptl_absorpt_correction_T_min 0.3474
_exptl_absorpt_correction_type 'multi-scan (SADABS)'
_exptl_crystal_colour yellow
_exptl_crystal_density_diffrn 2.956
_exptl_crystal_density_method none
_exptl_crystal_description block
_exptl_crystal_F_000 1296
_exptl_crystal_size_max 0.11
_exptl_crystal_size_mid 0.09
_exptl_crystal_size_min 0.06
_refine_diff_density_max 1.195
_refine_diff_density_min -0.827
_refine_diff_density_rms 0.138
_refine_ls_extinction_coef noref
_refine_ls_extinction_method none
_refine_ls_goodness_of_fit_ref 1.045
_refine_ls_hydrogen_treatment refall
_refine_ls_matrix_type full
_refine_ls_number_parameters 256
_refine_ls_number_reflns 3735
_refine_ls_number_restraints 0
_refine_ls_restrained_S_all 1.045
_refine_ls_R_factor_all 0.0247
_refine_ls_R_factor_gt 0.0224
_refine_ls_shift/su_max 0.002
_refine_ls_shift/su_mean 0.000
_refine_ls_structure_factor_coef Fsqd
_refine_ls_weighting_details 'calc w=1/[\s^2^(Fo^2^)+(0.0299P)^2^+3.7151P] where P=(Fo^2^+2Fc^2^)/3'
_refine_ls_weighting_scheme calc
_refine_ls_wR_factor_gt 0.0552
_refine_ls_wR_factor_ref 0.0561
_reflns_number_gt 3503
_reflns_number_total 3735
_reflns_threshold_expression >2sigma(I)
_cod_data_source_file ja058294hsi20051206_043716.cif
_cod_data_source_block (2)_BiRh(O2CCF3)3(O2CCH3)
_cod_database_code 4110445

loop_
_symmetry_equiv_pos_as_xyz
'x, y, z'
'-x, y+1/2, -z+1/2'
'-x, -y, -z'
'x, -y-1/2, z-1/2'

loop_
_atom_site_label
_atom_site_type_symbol
_atom_site_fract_x
_atom_site_fract_y
_atom_site_fract_z
_atom_site_U_iso_or_equiv
_atom_site_adp_type
_atom_site_occupancy
_atom_site_symmetry_multiplicity
_atom_site_calc_flag
Bi1 Bi 0.283347(18) 0.338281(7) 0.534286(15) 0.02190(6) Uani 1 1 d
Rh1 Rh 0.22265(4) 0.313270(15) 0.26292(3) 0.01881(7) Uani 1 1 d
O1 O 0.1852(3) 0.22244(14) 0.5244(3) 0.0237(6) Uani 1 1 d
O2 O 0.0177(4) 0.37826(18) 0.4640(3) 0.0360(7) Uani 1 1 d
O3 O 0.3316(4) 0.44787(15) 0.4425(3) 0.0356(7) Uani 1 1 d
O4 O 0.5374(4) 0.29928(17) 0.5164(3) 0.0315(7) Uani 1 1 d
O5 O 0.1335(3) 0.22145(14) 0.2817(3) 0.0241(6) Uani 1 1 d
O6 O 0.0083(3) 0.35804(15) 0.2278(3) 0.0263(6) Uani 1 1 d
O7 O 0.3069(4) 0.40350(14) 0.2196(3) 0.0266(6) Uani 1 1 d
O8 O 0.4352(3) 0.26879(15) 0.2831(3) 0.0250(6) Uani 1 1 d
C1 C 0.1335(5) 0.1937(2) 0.4009(4) 0.0223(8) Uani 1 1 d
C2 C 0.0682(7) 0.1243(2) 0.3944(5) 0.0329(10) Uani 1 1 d
C3 C 0.5427(5) 0.2719(2) 0.4015(4) 0.0248(8) Uani 1 1 d
C4 C 0.6958(5) 0.2370(2) 0.3963(5) 0.0325(10) Uani 1 1 d
C5 C 0.3304(5) 0.4504(2) 0.3122(5) 0.0255(8) Uani 1 1 d
C6 C 0.3567(6) 0.5194(2) 0.2484(5) 0.0335(10) Uani 1 1 d
C7 C -0.0434(5) 0.3806(2) 0.3301(5) 0.0274(9) Uani 1 1 d
C8 C -0.2006(6) 0.4197(3) 0.2817(5) 0.0372(11) Uani 1 1 d
F1 F -0.1693(5) 0.48512(19) 0.2875(6) 0.0914(16) Uani 1 1 d
F2 F -0.2811(5) 0.4053(3) 0.1513(4) 0.0878(15) Uani 1 1 d
F3 F -0.2907(4) 0.40884(18) 0.3695(4) 0.0556(9) Uani 1 1 d
F4 F 0.4939(4) 0.52258(18) 0.2174(5) 0.0718(12) Uani 1 1 d
F5 F 0.2457(4) 0.53027(16) 0.1261(4) 0.0608(10) Uani 1 1 d
F6 F 0.3488(5) 0.56943(15) 0.3355(4) 0.0664(11) Uani 1 1 d
F7 F 0.6702(5) 0.17258(19) 0.3739(6) 0.0811(13) Uani 1 1 d
F8 F 0.8062(4) 0.2449(3) 0.5199(4) 0.0781(13) Uani 1 1 d
F9 F 0.7542(4) 0.2616(2) 0.2911(4) 0.0654(10) Uani 1 1 d
H2A H 0.137(6) 0.098(3) 0.408(6) 0.028(14) Uiso 1 1 d
H2B H 0.014(5) 0.110(2) 0.287(5) 0.027(12) Uiso 1 1 d
H2C H 0.012(6) 0.113(2) 0.462(5) 0.031(13) Uiso 1 1 d

loop_
_atom_site_aniso_label
_atom_site_aniso_U_11
_atom_site_aniso_U_22
_atom_site_aniso_U_33
_atom_site_aniso_U_23
_atom_site_aniso_U_13
_atom_site_aniso_U_12
Bi1 0.02982(9) 0.01999(8) 0.01598(8) -0.00195(5) 0.00615(6) -0.00261(6)
Rh1 0.02367(15) 0.01804(15) 0.01513(14) -0.00057(10) 0.00581(11) 0.00080(11)
O1 0.0329(15) 0.0214(14) 0.0171(13) -0.0014(10) 0.0071(11) -0.0046(11)
O2 0.0341(17) 0.048(2) 0.0272(16) -0.0031(14) 0.0105(13) 0.0094(15)
O3 0.058(2) 0.0225(15) 0.0270(16) -0.0023(12) 0.0131(15) -0.0060(14)
O4 0.0287(16) 0.0417(18) 0.0233(15) -0.0037(13) 0.0054(12) -0.0007(13)
O5 0.0311(15) 0.0225(14) 0.0183(13) -0.0032(11) 0.0058(11) -0.0038(11)
O6 0.0296(15) 0.0271(15) 0.0224(14) 0.0007(12) 0.0070(12) 0.0047(12)
O7 0.0342(16) 0.0215(14) 0.0260(15) 0.0025(11) 0.0114(12) -0.0015(12)
O8 0.0256(14) 0.0277(15) 0.0219(14) -0.0021(11) 0.0063(11) 0.0048(12)
C1 0.0225(19) 0.0228(19) 0.0227(19) 0.0004(15) 0.0079(15) 0.0007(15)
C2 0.047(3) 0.024(2) 0.027(2) -0.0013(18) 0.009(2) -0.008(2)
C3 0.026(2) 0.0230(19) 0.027(2) 0.0048(16) 0.0083(16) -0.0030(16)
C4 0.029(2) 0.036(2) 0.031(2) 0.0031(19) 0.0073(18) 0.0070(19)
C5 0.025(2) 0.023(2) 0.028(2) 0.0024(16) 0.0070(16) 0.0007(16)
C6 0.040(3) 0.023(2) 0.036(2) 0.0023(18) 0.007(2) -0.0033(19)
C7 0.031(2) 0.024(2) 0.030(2) 0.0016(16) 0.0131(18) 0.0015(17)
C8 0.041(3) 0.040(3) 0.035(3) 0.008(2) 0.017(2) 0.013(2)
F1 0.063(2) 0.041(2) 0.180(5) 0.030(3) 0.049(3) 0.0162(18)
F2 0.062(2) 0.148(4) 0.046(2) -0.005(2) 0.0007(18) 0.057(3)
F3 0.0420(17) 0.068(2) 0.065(2) 0.0150(18) 0.0282(16) 0.0182(16)
F4 0.058(2) 0.052(2) 0.117(3) 0.034(2) 0.043(2) 0.0042(17)
F5 0.071(2) 0.0355(16) 0.058(2) 0.0173(15) -0.0141(17) -0.0013(16)
F6 0.122(3) 0.0244(15) 0.055(2) -0.0052(14) 0.027(2) -0.0073(18)
F7 0.071(3) 0.048(2) 0.124(4) -0.006(2) 0.024(3) 0.0127(19)
F8 0.054(2) 0.120(4) 0.053(2) -0.007(2) 0.0006(18) 0.025(2)
F9 0.052(2) 0.089(3) 0.060(2) 0.002(2) 0.0242(18) 0.0070(19)

loop_
_atom_type_symbol
_atom_type_description
_atom_type_scat_dispersion_real
_atom_type_scat_dispersion_imag
_atom_type_scat_source
C C 0.0033 0.0016 'International Tables Vol C Tables 4.2.6.8 and 6.1.1.4'
H H 0.0000 0.0000 'International Tables Vol C Tables 4.2.6.8 and 6.1.1.4'
O O 0.0106 0.0060 'International Tables Vol C Tables 4.2.6.8 and 6.1.1.4'
F F 0.0171 0.0103 'International Tables Vol C Tables 4.2.6.8 and 6.1.1.4'
Rh Rh -1.1178 0.9187 'International Tables Vol C Tables 4.2.6.8 and 6.1.1.4'
Bi Bi -4.1077 10.2566 'International Tables Vol C Tables 4.2.6.8 and 6.1.1.4'

loop_
_geom_angle_atom_site_label_1
_geom_angle_atom_site_label_2
_geom_angle_atom_site_label_3
_geom_angle
_geom_angle_site_symmetry_1
_geom_angle_site_symmetry_3
_geom_angle_publ_flag
O2 Bi1 O4 160.38(10) . . y
O2 Bi1 O3 81.38(12) . . y
O4 Bi1 O3 90.67(12) . . y
O2 Bi1 O1 89.64(11) . . y
O4 Bi1 O1 91.03(10) . . y
O3 Bi1 O1 157.31(10) . . y
O2 Bi1 Rh1 81.39(7) . . y
O4 Bi1 Rh1 79.55(7) . . y
O3 Bi1 Rh1 79.66(7) . . y
O1 Bi1 Rh1 78.41(6) . . y
O5 Rh1 O7 173.52(11) . . y
O5 Rh1 O8 88.06(12) . . y
O7 Rh1 O8 91.67(12) . . y
O5 Rh1 O6 92.68(12) . . y
O7 Rh1 O6 87.16(12) . . y
O8 Rh1 O6 176.07(11) . . ?
O5 Rh1 O1 81.34(10) . 4_565 y
O7 Rh1 O1 92.21(11) . 4_565 y
O8 Rh1 O1 81.44(10) . 4_565 y
O6 Rh1 O1 94.84(11) . 4_565 y
O5 Rh1 Bi1 94.06(8) . . y
O7 Rh1 Bi1 92.42(8) . . y
O8 Rh1 Bi1 92.59(8) . . y
O6 Rh1 Bi1 91.21(8) . . y
O1 Rh1 Bi1 172.55(7) 4_565 . ?
C1 O1 Rh1 133.5(2) . 4_566 ?
C1 O1 Bi1 119.5(2) . . ?
Rh1 O1 Bi1 106.96(10) 4_566 . ?
C7 O2 Bi1 115.3(3) . . ?
C5 O3 Bi1 116.1(3) . . ?
C3 O4 Bi1 117.0(3) . . ?
C1 O5 Rh1 124.6(3) . . ?
C7 O6 Rh1 122.4(3) . . ?
C5 O7 Rh1 121.0(3) . . ?
C3 O8 Rh1 121.1(3) . . ?
O5 C1 O1 123.2(4) . . ?
O5 C1 C2 117.3(4) . . ?
O1 C1 C2 119.5(4) . . ?
O4 C3 O8 128.1(4) . . ?
O4 C3 C4 117.9(4) . . ?
O8 C3 C4 114.0(4) . . ?
F7 C4 F8 108.4(5) . . ?
F7 C4 F9 108.8(4) . . ?
F8 C4 F9 106.6(4) . . ?
F7 C4 C3 109.6(4) . . ?
F8 C4 C3 111.4(4) . . ?
F9 C4 C3 111.9(4) . . ?
O3 C5 O7 128.7(4) . . ?
O3 C5 C6 117.9(4) . . ?
O7 C5 C6 113.4(4) . . ?
F6 C6 F4 108.0(4) . . ?
F6 C6 F5 106.4(4) . . ?
F4 C6 F5 107.6(4) . . ?
F6 C6 C5 112.9(4) . . ?
F4 C6 C5 111.8(4) . . ?
F5 C6 C5 109.8(4) . . ?
O2 C7 O6 129.0(4) . . ?
O2 C7 C8 115.9(4) . . ?
O6 C7 C8 115.1(4) . . ?
F2 C8 F3 107.8(5) . . ?
F2 C8 F1 108.3(5) . . ?
F3 C8 F1 106.7(4) . . ?
F2 C8 C7 113.4(4) . . ?
F3 C8 C7 111.6(4) . . ?
F1 C8 C7 108.7(4) . . ?

loop_
_geom_bond_atom_site_label_1
_geom_bond_atom_site_label_2
_geom_bond_distance
_geom_bond_site_symmetry_2
_geom_bond_publ_flag
Bi1 O2 2.385(3) . y
Bi1 O4 2.406(3) . y
Bi1 O3 2.421(3) . y
Bi1 O1 2.449(3) . y
Bi1 Rh1 2.5398(3) . y
Rh1 O5 2.009(3) . y
Rh1 O7 2.020(3) . y
Rh1 O8 2.026(3) . y
Rh1 O6 2.026(3) . y
Rh1 O1 2.313(3) 4_565 y
O1 C1 1.276(5) . ?
O1 Rh1 2.313(3) 4_566 ?
O2 C7 1.245(5) . ?
O3 C5 1.235(5) . ?
O4 C3 1.231(5) . ?
O5 C1 1.259(5) . ?
O6 C7 1.257(5) . ?
O7 C5 1.260(5) . ?
O8 C3 1.266(5) . ?
C1 C2 1.487(6) . ?
C3 C4 1.523(6) . ?
C4 F7 1.305(6) . ?
C4 F8 1.322(6) . ?
C4 F9 1.328(6) . ?
C5 C6 1.539(6) . ?
C6 F6 1.306(6) . ?
C6 F4 1.312(6) . ?
C6 F5 1.324(6) . ?
C7 C8 1.543(6) . ?
C8 F2 1.287(6) . ?
C8 F3 1.308(6) . ?
C8 F1 1.325(6) . ?
